data_1553732
loop_
_publ_author_name
'Zhang, He'
'Leng, Xuebing'
'Wan, Xiaolong'
'Shen, Qilong'

_publ_section_title
;
 (1S)-(&#x2212;)-N-Trifluoromethylthio-2,10-camphorsultam and its
 derivatives: easily available, optically pure reagents for asymmetric
 trifluoromethylthiolation
;
_journal_issue 6
_journal_name_full 'Organic Chemistry Frontiers'
_journal_page_first 1051
_journal_paper_doi 10.1039/C7QO00042A
_journal_volume 4
_journal_year 2017
_chemical_absolute_configuration rmad
_chemical_formula_moiety 'C11 H14 Cl2 F3 N O2 S2'
_chemical_formula_sum 'C11 H14 Cl2 F3 N O2 S2'
_chemical_formula_weight 384.25
_space_group_crystal_system monoclinic
_space_group_IT_number 4
_space_group_name_Hall 'P 2yb'
_space_group_name_H-M_alt 'P 1 21 1'
_atom_sites_solution_hydrogens geom
_atom_sites_solution_primary direct
_audit_creation_date 2016-07-21
_audit_creation_method
;
Olex2 1.2
(compiled 2016.02.19 svn.r3266 for OlexSys, GUI svn.r5155)
;
_audit_update_record
;
2017-01-15 deposited with the CCDC.
2017-02-10 downloaded from the CCDC.
;
_cell_angle_alpha 90
_cell_angle_beta 95.0620(10)
_cell_angle_gamma 90
_cell_formula_units_Z 2
_cell_length_a 7.7869(6)
_cell_length_b 10.8732(8)
_cell_length_c 8.8809(7)
_cell_measurement_reflns_used 5654
_cell_measurement_temperature 130
_cell_measurement_theta_max 30.67
_cell_measurement_theta_min 2.63
_cell_volume 749.00(10)
_computing_cell_refinement 'SAINT v7.68A (Bruker, 2009)'
_computing_data_reduction 'SAINT v7.68A (Bruker, 2009)'
_computing_molecular_graphics 'Olex2 (Dolomanov et al., 2009)'
_computing_publication_material 'Olex2 (Dolomanov et al., 2009)'
_computing_structure_refinement 'ShelXL (Sheldrick, 2015)'
_computing_structure_solution 'ShelXS (Sheldrick, 2008)'
_diffrn_ambient_temperature 130
_diffrn_measured_fraction_theta_full 1.000
_diffrn_measured_fraction_theta_max 0.998
_diffrn_measurement_device_type 'Bruker APEX-II CCD'
_diffrn_measurement_method '\f and \w scans'
_diffrn_radiation_monochromator graphite
_diffrn_radiation_type MoK\a
_diffrn_radiation_wavelength 0.71073
_diffrn_reflns_av_R_equivalents 0.0147
_diffrn_reflns_av_unetI/netI 0.0251
_diffrn_reflns_Laue_measured_fraction_full 1.000
_diffrn_reflns_Laue_measured_fraction_max 0.998
_diffrn_reflns_limit_h_max 11
_diffrn_reflns_limit_h_min -11
_diffrn_reflns_limit_k_max 15
_diffrn_reflns_limit_k_min -15
_diffrn_reflns_limit_l_max 10
_diffrn_reflns_limit_l_min -12
_diffrn_reflns_number 7661
_diffrn_reflns_point_group_measured_fraction_full 0.984
_diffrn_reflns_point_group_measured_fraction_max 0.962
_diffrn_reflns_theta_full 25.242
_diffrn_reflns_theta_max 30.672
_diffrn_reflns_theta_min 2.302
_diffrn_standards_number 0
_exptl_absorpt_coefficient_mu 0.746
_exptl_absorpt_correction_T_max 0.7461
_exptl_absorpt_correction_T_min 0.6619
_exptl_absorpt_correction_type multi-scan
_exptl_absorpt_process_details
;
SADABS-2008/1 (Bruker,2008) was used for absorption correction.
wR2(int) was 0.0582 before and 0.0304 after correction.
The Ratio of minimum to maximum transmission is 0.8871.
The \l/2 correction factor is 0.0015.
;
_exptl_crystal_colour colourless
_exptl_crystal_colour_primary colourless
_exptl_crystal_density_diffrn 1.704
_exptl_crystal_density_method 'not measured'
_exptl_crystal_description block
_exptl_crystal_F_000 392
_exptl_crystal_size_max 0.3
_exptl_crystal_size_mid 0.25
_exptl_crystal_size_min 0.22
_refine_diff_density_max 0.428
_refine_diff_density_min -0.616
_refine_diff_density_rms 0.060
_refine_ls_abs_structure_details
;
 Flack x determined using 1940 quotients [(I+)-(I-)]/[(I+)+(I-)]
 (Parsons, Flack and Wagner, Acta Cryst. B69 (2013) 249-259).
;
_refine_ls_abs_structure_Flack 0.056(19)
_refine_ls_extinction_method none
_refine_ls_goodness_of_fit_ref 1.035
_refine_ls_hydrogen_treatment constr
_refine_ls_matrix_type full
_refine_ls_number_parameters 192
_refine_ls_number_reflns 4461
_refine_ls_number_restraints 1
_refine_ls_restrained_S_all 1.035
_refine_ls_R_factor_all 0.0292
_refine_ls_R_factor_gt 0.0285
_refine_ls_shift/su_max 0.003
_refine_ls_shift/su_mean 0.000
_refine_ls_structure_factor_coef Fsqd
_refine_ls_weighting_details 'w=1/[\s^2^(Fo^2^)+(0.0371P)^2^+0.3150P] where P=(Fo^2^+2Fc^2^)/3'
_refine_ls_weighting_scheme calc
_refine_ls_wR_factor_gt 0.0720
_refine_ls_wR_factor_ref 0.0725
_reflns_Friedel_coverage 0.840
_reflns_Friedel_fraction_full 0.967
_reflns_Friedel_fraction_max 0.923
_reflns_number_gt 4364
_reflns_number_total 4461
_reflns_threshold_expression 'I > 2\s(I)'
_cod_data_source_file c7qo00042a2.cif
_cod_data_source_block mo_dm16474_0m
_cod_database_code 1553732
_shelx_space_group_comment
;
The symmetry employed for this shelxl refinement is uniquely defined
by the following loop, which should always be used as a source of
symmetry information in preference to the above space-group names.
They are only intended as comments.
;
_shelx_estimated_absorpt_t_max 0.853
_shelx_estimated_absorpt_t_min 0.807
_olex2_refinement_description
;
1. Fixed Uiso
 At 1.2 times of:
  All C(H) groups, All C(H,H) groups
 At 1.5 times of:
  All C(H,H,H) groups
2.a Ternary CH refined with riding coordinates:
 C2(H2), C6(H6)
2.b Secondary CH2 refined with riding coordinates:
 C3(H3A,H3B), C7(H7A,H7B), C8(H8A,H8B)
2.c Idealised Me refined as rotating group:
 C9(H9A,H9B,H9C), C10(H10A,H10B,H10C)
;
_shelx_shelxl_version_number 2014/7
_olex2_submission_special_instructions 'No special instructions were received'

loop_
_space_group_symop_operation_xyz
'x, y, z'
'-x, y+1/2, -z'

loop_
_atom_site_label
_atom_site_type_symbol
_atom_site_fract_x
_atom_site_fract_y
_atom_site_fract_z
_atom_site_U_iso_or_equiv
_atom_site_adp_type
_atom_site_occupancy
_atom_site_site_symmetry_order
_atom_site_calc_flag
_atom_site_refinement_flags_posn
Cl1 Cl 0.38790(7) 0.74665(6) 0.81159(7) 0.02368(12) Uani 1 1 d .
Cl2 Cl 0.44810(7) 1.00530(5) 0.81092(7) 0.02337(12) Uani 1 1 d .
S1 S 0.83086(9) 0.92786(10) 0.45223(8) 0.0406(2) Uani 1 1 d .
S2 S 0.46531(9) 0.97599(6) 0.44670(7) 0.02486(13) Uani 1 1 d .
F1 F 0.2163(2) 0.8526(2) 0.3153(2) 0.0472(5) Uani 1 1 d .
F2 F 0.4329(4) 0.8432(4) 0.1940(3) 0.0911(13) Uani 1 1 d .
F3 F 0.4275(5) 0.7403(2) 0.3960(4) 0.0936(13) Uani 1 1 d .
O1 O 0.8782(4) 1.0518(4) 0.4268(5) 0.0961(17) Uani 1 1 d .
O2 O 0.8084(3) 0.8469(5) 0.3265(3) 0.0933(17) Uani 1 1 d .
N1 N 0.6480(3) 0.9292(2) 0.5429(2) 0.0188(4) Uani 1 1 d .
C1 C 0.5556(3) 0.8603(2) 0.8051(2) 0.0159(4) Uani 1 1 d .
C2 C 0.6557(3) 0.8351(2) 0.6620(2) 0.0143(3) Uani 1 1 d .
H2 H 0.6195 0.7539 0.6169 0.017 Uiso 1 1 calc R
C3 C 0.9633(3) 0.8578(2) 0.6023(3) 0.0209(4) Uani 1 1 d .
H3A H 1.0161 0.7816 0.5664 0.025 Uiso 1 1 calc R
H3B H 1.0567 0.9146 0.6400 0.025 Uiso 1 1 calc R
C4 C 0.8481(3) 0.8281(2) 0.7282(2) 0.0145(4) Uani 1 1 d .
C5 C 0.8555(3) 0.9149(2) 0.8687(2) 0.0158(4) Uani 1 1 d .
C6 C 0.7004(3) 0.8494(2) 0.9346(2) 0.0181(4) Uani 1 1 d .
H6 H 0.6700 0.8833 1.0335 0.022 Uiso 1 1 calc R
C7 C 0.7629(3) 0.7139(2) 0.9418(3) 0.0231(5) Uani 1 1 d .
H7A H 0.6639 0.6565 0.9352 0.028 Uiso 1 1 calc R
H7B H 0.8359 0.6979 1.0368 0.028 Uiso 1 1 calc R
C8 C 0.8688(3) 0.7002(2) 0.8022(3) 0.0188(4) Uani 1 1 d .
H8A H 0.9913 0.6817 0.8332 0.023 Uiso 1 1 calc R
H8B H 0.8207 0.6349 0.7332 0.023 Uiso 1 1 calc R
C9 C 0.8401(3) 1.0533(2) 0.8309(3) 0.0230(5) Uani 1 1 d .
H9A H 0.8154 1.0990 0.9216 0.035 Uiso 1 1 calc GR
H9B H 0.7464 1.0660 0.7513 0.035 Uiso 1 1 calc GR
H9C H 0.9487 1.0826 0.7959 0.035 Uiso 1 1 calc GR
C10 C 1.0212(3) 0.9029(2) 0.9761(3) 0.0226(5) Uani 1 1 d .
H10A H 1.1186 0.9374 0.9275 0.034 Uiso 1 1 calc GR
H10B H 1.0433 0.8158 0.9991 0.034 Uiso 1 1 calc GR
H10C H 1.0070 0.9476 1.0699 0.034 Uiso 1 1 calc GR
C11 C 0.3875(3) 0.8455(3) 0.3310(3) 0.0273(5) Uani 1 1 d .

loop_
_atom_site_aniso_label
_atom_site_aniso_U_11
_atom_site_aniso_U_22
_atom_site_aniso_U_33
_atom_site_aniso_U_23
_atom_site_aniso_U_13
_atom_site_aniso_U_12
Cl1 0.0177(2) 0.0250(3) 0.0291(3) 0.0014(2) 0.00662(19) -0.0051(2)
Cl2 0.0191(2) 0.0211(3) 0.0300(3) -0.0051(2) 0.00277(19) 0.0054(2)
S1 0.0206(3) 0.0792(6) 0.0223(3) 0.0241(3) 0.0024(2) -0.0066(3)
S2 0.0267(3) 0.0203(3) 0.0254(3) 0.0043(2) -0.0095(2) 0.0004(2)
F1 0.0233(9) 0.0744(16) 0.0426(10) -0.0183(11) -0.0036(7) -0.0054(9)
F2 0.0596(16) 0.183(4) 0.0342(11) -0.0489(17) 0.0232(11) -0.054(2)
F3 0.138(3) 0.0298(10) 0.095(2) -0.0179(13) -0.090(2) 0.0136(15)
O1 0.0317(14) 0.110(3) 0.146(4) 0.104(3) 0.0053(17) -0.0106(16)
O2 0.0311(13) 0.227(5) 0.0220(11) -0.033(2) 0.0031(10) 0.008(2)
N1 0.0175(8) 0.0208(9) 0.0174(8) 0.0062(7) -0.0019(6) -0.0022(7)
C1 0.0138(9) 0.0153(9) 0.0189(9) -0.0006(7) 0.0034(7) -0.0002(7)
C2 0.0149(8) 0.0152(9) 0.0128(8) 0.0008(7) 0.0012(6) -0.0008(7)
C3 0.0172(10) 0.0298(12) 0.0161(9) 0.0023(8) 0.0046(8) -0.0001(9)
C4 0.0133(8) 0.0162(9) 0.0142(9) 0.0004(7) 0.0025(7) -0.0001(7)
C5 0.0146(9) 0.0182(9) 0.0146(9) -0.0009(7) 0.0008(7) -0.0001(8)
C6 0.0166(9) 0.0250(11) 0.0130(9) 0.0009(7) 0.0024(7) 0.0014(8)
C7 0.0220(10) 0.0252(12) 0.0222(11) 0.0104(9) 0.0030(8) 0.0017(9)
C8 0.0183(9) 0.0154(9) 0.0226(10) 0.0025(8) 0.0010(8) 0.0035(8)
C9 0.0212(10) 0.0173(10) 0.0296(12) -0.0045(9) -0.0032(9) -0.0026(9)
C10 0.0168(10) 0.0299(12) 0.0203(10) -0.0027(9) -0.0032(8) 0.0004(9)
C11 0.0240(12) 0.0368(15) 0.0199(11) -0.0053(10) -0.0037(9) 0.0014(10)

loop_
_atom_type_symbol
_atom_type_description
_atom_type_scat_dispersion_real
_atom_type_scat_dispersion_imag
_atom_type_scat_source
C C 0.0033 0.0016 'International Tables Vol C Tables 4.2.6.8 and 6.1.1.4'
H H 0.0000 0.0000 'International Tables Vol C Tables 4.2.6.8 and 6.1.1.4'
Cl Cl 0.1484 0.1585 'International Tables Vol C Tables 4.2.6.8 and 6.1.1.4'
F F 0.0171 0.0103 'International Tables Vol C Tables 4.2.6.8 and 6.1.1.4'
N N 0.0061 0.0033 'International Tables Vol C Tables 4.2.6.8 and 6.1.1.4'
O O 0.0106 0.0060 'International Tables Vol C Tables 4.2.6.8 and 6.1.1.4'
S S 0.1246 0.1234 'International Tables Vol C Tables 4.2.6.8 and 6.1.1.4'

loop_
_geom_angle_atom_site_label_1
_geom_angle_atom_site_label_2
_geom_angle_atom_site_label_3
_geom_angle
O1 S1 N1 107.9(2)
O1 S1 C3 112.53(18)
O2 S1 O1 118.6(3)
O2 S1 N1 109.17(15)
O2 S1 C3 110.2(2)
N1 S1 C3 95.93(10)
N1 S2 C11 106.06(12)
S2 N1 S1 118.13(11)
C2 N1 S1 110.65(15)
C2 N1 S2 123.96(16)
Cl2 C1 Cl1 105.15(11)
C2 C1 Cl1 108.57(15)
C2 C1 Cl2 116.32(15)
C6 C1 Cl1 114.05(15)
C6 C1 Cl2 111.10(15)
C6 C1 C2 101.95(17)
N1 C2 C1 117.94(18)
N1 C2 H2 109.6
N1 C2 C4 106.39(17)
C1 C2 H2 109.6
C4 C2 C1 103.37(16)
C4 C2 H2 109.6
S1 C3 H3A 110.2
S1 C3 H3B 110.2
H3A C3 H3B 108.5
C4 C3 S1 107.40(16)
C4 C3 H3A 110.2
C4 C3 H3B 110.2
C3 C4 C2 108.62(17)
C3 C4 C5 118.27(19)
C3 C4 C8 117.20(19)
C5 C4 C2 103.78(16)
C8 C4 C2 105.41(17)
C8 C4 C5 102.09(17)
C6 C5 C4 92.77(17)
C9 C5 C4 114.75(18)
C9 C5 C6 118.60(19)
C10 C5 C4 114.42(18)
C10 C5 C6 111.27(18)
C10 C5 C9 105.18(19)
C1 C6 C5 102.97(17)
C1 C6 H6 114.3
C1 C6 C7 108.07(19)
C5 C6 H6 114.3
C7 C6 C5 101.46(18)
C7 C6 H6 114.3
C6 C7 H7A 110.9
C6 C7 H7B 110.9
C6 C7 C8 104.17(18)
H7A C7 H7B 108.9
C8 C7 H7A 110.9
C8 C7 H7B 110.9
C4 C8 C7 102.15(17)
C4 C8 H8A 111.3
C4 C8 H8B 111.3
C7 C8 H8A 111.3
C7 C8 H8B 111.3
H8A C8 H8B 109.2
C5 C9 H9A 109.5
C5 C9 H9B 109.5
C5 C9 H9C 109.5
H9A C9 H9B 109.5
H9A C9 H9C 109.5
H9B C9 H9C 109.5
C5 C10 H10A 109.5
C5 C10 H10B 109.5
C5 C10 H10C 109.5
H10A C10 H10B 109.5
H10A C10 H10C 109.5
H10B C10 H10C 109.5
F1 C11 S2 107.09(19)
F2 C11 S2 116.0(2)
F2 C11 F1 104.9(2)
F2 C11 F3 108.9(3)
F3 C11 S2 112.22(18)
F3 C11 F1 107.1(3)

loop_
_geom_bond_atom_site_label_1
_geom_bond_atom_site_label_2
_geom_bond_distance
Cl1 C1 1.802(2)
Cl2 C1 1.788(2)
S1 O1 1.420(4)
S1 O2 1.420(4)
S1 N1 1.697(2)
S1 C3 1.782(3)
S2 N1 1.673(2)
S2 C11 1.824(3)
F1 C11 1.331(3)
F2 C11 1.297(3)
F3 C11 1.306(4)
N1 C2 1.469(3)
C1 C2 1.573(3)
C1 C6 1.543(3)
C2 H2 1.0000
C2 C4 1.562(3)
C3 H3A 0.9900
C3 H3B 0.9900
C3 C4 1.529(3)
C4 C5 1.561(3)
C4 C8 1.540(3)
C5 C6 1.560(3)
C5 C9 1.544(3)
C5 C10 1.540(3)
C6 H6 1.0000
C6 C7 1.550(3)
C7 H7A 0.9900
C7 H7B 0.9900
C7 C8 1.555(3)
C8 H8A 0.9900
C8 H8B 0.9900
C9 H9A 0.9800
C9 H9B 0.9800
C9 H9C 0.9800
C10 H10A 0.9800
C10 H10B 0.9800
C10 H10C 0.9800

loop_
_geom_torsion_atom_site_label_1
_geom_torsion_atom_site_label_2
_geom_torsion_atom_site_label_3
_geom_torsion_atom_site_label_4
_geom_torsion
Cl1 C1 C2 N1 116.04(18)
Cl1 C1 C2 C4 -126.94(15)
Cl1 C1 C6 C5 157.24(15)
Cl1 C1 C6 C7 50.4(2)
Cl2 C1 C2 N1 -2.2(3)
Cl2 C1 C2 C4 114.78(17)
Cl2 C1 C6 C5 -84.13(18)
Cl2 C1 C6 C7 169.03(15)
S1 N1 C2 C1 150.09(16)
S1 N1 C2 C4 34.7(2)
S1 C3 C4 C2 15.7(2)
S1 C3 C4 C5 -102.1(2)
S1 C3 C4 C8 134.98(18)
S2 N1 C2 C1 -60.5(3)
S2 N1 C2 C4 -175.85(16)
O1 S1 N1 S2 69.5(2)
O1 S1 N1 C2 -139.0(2)
O1 S1 C3 C4 115.5(3)
O2 S1 N1 S2 -60.6(3)
O2 S1 N1 C2 90.8(3)
O2 S1 C3 C4 -109.6(2)
N1 S1 C3 C4 3.33(19)
N1 S2 C11 F1 149.20(19)
N1 S2 C11 F2 -94.1(3)
N1 S2 C11 F3 31.9(3)
N1 C2 C4 C3 -31.6(2)
N1 C2 C4 C5 95.10(19)
N1 C2 C4 C8 -157.96(17)
C1 C2 C4 C3 -156.46(18)
C1 C2 C4 C5 -29.8(2)
C1 C2 C4 C8 77.16(19)
C1 C6 C7 C8 73.7(2)
C2 C1 C6 C5 40.4(2)
C2 C1 C6 C7 -66.4(2)
C2 C4 C5 C6 52.07(18)
C2 C4 C5 C9 -71.3(2)
C2 C4 C5 C10 166.96(18)
C2 C4 C8 C7 -70.2(2)
C3 S1 N1 S2 -174.49(15)
C3 S1 N1 C2 -23.05(18)
C3 C4 C5 C6 172.42(19)
C3 C4 C5 C9 49.1(3)
C3 C4 C5 C10 -72.7(3)
C3 C4 C8 C7 168.83(19)
C4 C5 C6 C1 -56.80(19)
C4 C5 C6 C7 55.01(19)
C5 C4 C8 C7 37.9(2)
C5 C6 C7 C8 -34.2(2)
C6 C1 C2 N1 -123.3(2)
C6 C1 C2 C4 -6.2(2)
C6 C7 C8 C4 -2.2(2)
C8 C4 C5 C6 -57.34(18)
C8 C4 C5 C9 179.29(18)
C8 C4 C5 C10 57.5(2)
C9 C5 C6 C1 63.5(2)
C9 C5 C6 C7 175.26(19)
C10 C5 C6 C1 -174.38(18)
C10 C5 C6 C7 -62.6(2)
C11 S2 N1 S1 79.55(17)
C11 S2 N1 C2 -67.8(2)
